data_4301366
loop_
_publ_author_name
'Pierre Thu\'ery'

_publ_section_title
;
Uranyl-Lanthanide Heterometallic Complexes with Cucurbit[6]uril and
Perrhenate Ligands
;
_journal_name_full 'Inorganic Chemistry'
_journal_page_first 825
_journal_page_last 827
_journal_paper_doi 10.1021/ic802270n
_journal_volume 48
_journal_year 2009
_chemical_formula_sum 'C36 H58 Eu N25 O44 Re4 U'
_chemical_formula_weight 2679.86
_space_group_IT_number 14
_symmetry_cell_setting monoclinic
_symmetry_space_group_name_Hall '-P 2yn'
_symmetry_space_group_name_H-M 'P 1 21/n 1'
_atom_sites_solution_hydrogens geom
_atom_sites_solution_primary direct
_atom_sites_solution_secondary difmap
_audit_creation_method SHELXL-97
_cell_angle_alpha 90.00
_cell_angle_beta 90.794(2)
_cell_angle_gamma 90.00
_cell_formula_units_Z 4
_cell_length_a 12.3179(3)
_cell_length_b 25.4574(8)
_cell_length_c 20.8257(7)
_cell_measurement_reflns_used 176827
_cell_measurement_temperature 100(2)
_cell_measurement_theta_max 25.68
_cell_measurement_theta_min 2.07
_cell_volume 6529.9(3)
_computing_cell_refinement 'HKL2000 (Otwinowski & Minor, 1997)'
_computing_data_collection 'COLLECT (Nonius, 1998)'
_computing_data_reduction 'HKL2000 (Otwinowski & Minor, 1997)'
_computing_molecular_graphics 'SHELXTL (Sheldrick, 1999)'
_computing_publication_material 'SHELXTL (Sheldrick, 1999); PLATON (Spek, 2003)'
_computing_structure_refinement 'SHELXL-97 (Sheldrick, 1997)'
_computing_structure_solution 'SHELXS-97 (Sheldrick, 1997)'
_diffrn_ambient_temperature 100(2)
_diffrn_measured_fraction_theta_full 0.999
_diffrn_measured_fraction_theta_max 0.999
_diffrn_measurement_device_type 'Nonius Kappa-CCD area-detector diffractometer'
_diffrn_measurement_method 'two \f and four \w scans with 2\% steps (369 frames)'
_diffrn_radiation_monochromator graphite
_diffrn_radiation_source 'fine-focus sealed tube'
_diffrn_radiation_type MoK\a
_diffrn_radiation_wavelength 0.71073
_diffrn_reflns_av_R_equivalents 0.0503
_diffrn_reflns_av_sigmaI/netI 0.0578
_diffrn_reflns_limit_h_max 15
_diffrn_reflns_limit_h_min -15
_diffrn_reflns_limit_k_max 31
_diffrn_reflns_limit_k_min -31
_diffrn_reflns_limit_l_max 25
_diffrn_reflns_limit_l_min -25
_diffrn_reflns_number 176827
_diffrn_reflns_theta_full 25.68
_diffrn_reflns_theta_max 25.68
_diffrn_reflns_theta_min 2.07
_diffrn_standards_decay_% 0
_diffrn_standards_interval_time 0
_diffrn_standards_number 0
_exptl_absorpt_coefficient_mu 10.932
_exptl_absorpt_correction_T_max 0.335
_exptl_absorpt_correction_T_min 0.239
_exptl_absorpt_correction_type multi-scan
_exptl_absorpt_process_details 'SCALEPACK (Otwinowski & Minor, 1997)'
_exptl_crystal_colour 'translucent light yellow'
_exptl_crystal_density_diffrn 2.726
_exptl_crystal_density_method 'not measured'
_exptl_crystal_description block
_exptl_crystal_F_000 5024
_exptl_crystal_size_max 0.14
_exptl_crystal_size_mid 0.10
_exptl_crystal_size_min 0.10
_refine_diff_density_max 2.668
_refine_diff_density_min -6.591
_refine_diff_density_rms 0.240
_refine_ls_extinction_method none
_refine_ls_goodness_of_fit_ref 1.040
_refine_ls_hydrogen_treatment constr
_refine_ls_matrix_type full
_refine_ls_number_parameters 1000
_refine_ls_number_reflns 12383
_refine_ls_number_restraints 30
_refine_ls_restrained_S_all 1.048
_refine_ls_R_factor_all 0.0590
_refine_ls_R_factor_gt 0.0440
_refine_ls_shift/su_max 0.002
_refine_ls_shift/su_mean 0.000
_refine_ls_structure_factor_coef Fsqd
_refine_ls_weighting_details 'calc w=1/[\s^2^(Fo^2^)+(0.0406P)^2^+104.7995P] where P=(Fo^2^+2Fc^2^)/3'
_refine_ls_weighting_scheme calc
_refine_ls_wR_factor_gt 0.1053
_refine_ls_wR_factor_ref 0.1117
_reflns_number_gt 10071
_reflns_number_total 12383
_reflns_threshold_expression >2sigma(I)
_cod_data_source_file ic802270n_si_001_2.cif
_cod_data_source_block 2
_cod_original_sg_symbol_H-M 'P 21/n'
_cod_database_code 4301366

loop_
_symmetry_equiv_pos_as_xyz
'x, y, z'
'-x+1/2, y+1/2, -z+1/2'
'-x, -y, -z'
'x-1/2, -y-1/2, z-1/2'

loop_
_atom_site_label
_atom_site_type_symbol
_atom_site_fract_x
_atom_site_fract_y
_atom_site_fract_z
_atom_site_U_iso_or_equiv
_atom_site_adp_type
_atom_site_occupancy
_atom_site_symmetry_multiplicity
_atom_site_calc_flag
_atom_site_refinement_flags
_atom_site_disorder_assembly
_atom_site_disorder_group
U U -0.00085(3) 0.596688(17) 0.719511(18) 0.02420(10) Uani 1 1 d . . .
Eu Eu 0.19333(4) 0.80688(2) 0.67775(2) 0.01651(11) Uani 1 1 d . . .
Re1 Re -0.11593(17) 0.49494(10) 0.84723(14) 0.0237(3) Uani 1 1 d . . .
Re2 Re 0.30201(3) 0.739574(18) 0.848854(19) 0.02191(10) Uani 1 1 d . . .
Re3 Re -0.27430(5) 0.46268(2) 0.53810(4) 0.05719(19) Uani 1 1 d . . .
Re4 Re -0.09499(3) 0.952135(19) 0.76728(2) 0.02802(11) Uani 1 1 d . . .
O1 O -0.0865(6) 0.6514(3) 0.7249(4) 0.036(2) Uani 1 1 d . . .
O2 O 0.0829(6) 0.5412(4) 0.7124(4) 0.039(2) Uani 1 1 d . . .
O3 O 0.0788(5) 0.6158(3) 0.8200(3) 0.0190(14) Uani 1 1 d . . .
O4 O 0.3036(5) 0.6352(3) 1.0793(3) 0.0246(16) Uani 1 1 d . . .
O5 O -0.0232(5) 0.7323(3) 0.8313(3) 0.0189(14) Uani 1 1 d . . .
O6 O 0.2000(6) 0.7629(3) 1.0906(3) 0.0318(18) Uani 1 1 d . . .
O7 O 0.1388(5) 0.8521(3) 0.7721(3) 0.0184(14) Uani 1 1 d . . .
O8 O 0.3340(6) 0.8766(4) 1.0435(3) 0.037(2) Uani 1 1 d . . .
O9 O 0.3690(5) 0.8349(3) 0.7129(3) 0.0202(15) Uani 1 1 d . . .
O10 O 0.5735(6) 0.8501(3) 0.9758(3) 0.0253(16) Uani 1 1 d . . .
O11 O 0.4832(5) 0.6997(3) 0.6978(3) 0.0245(16) Uani 1 1 d . . .
O12 O 0.7007(5) 0.7278(3) 0.9650(3) 0.0224(15) Uani 1 1 d . . .
O13 O 0.3421(5) 0.5954(3) 0.7491(3) 0.0272(17) Uani 1 1 d . . .
O14 O 0.5461(5) 0.6143(3) 1.0187(3) 0.0236(16) Uani 1 1 d . . .
O15 O -0.1029(7) 0.5514(4) 0.7982(4) 0.046(2) Uani 1 1 d . . .
O16 O -0.1078(7) 0.4373(4) 0.8070(4) 0.047(2) Uani 1 1 d . . .
O17 O -0.0158(7) 0.4951(4) 0.9037(4) 0.045(2) Uani 1 1 d . . .
O18 O -0.2333(7) 0.4985(4) 0.8874(4) 0.042(2) Uani 1 1 d . . .
O19 O 0.1635(6) 0.6467(3) 0.7073(4) 0.0325(18) Uani 1 1 d . . .
H19A H 0.2224 0.6294 0.7235 0.039 Uiso 1 1 d R B .
H19B H 0.1885 0.6787 0.7187 0.039 Uiso 1 1 d R . .
O20 O 0.0242(8) 0.6129(6) 0.6088(4) 0.074(3) Uani 1 1 d U . .
H20A H -0.0153 0.5914 0.5917 0.089 Uiso 1 1 d R B .
H20B H 0.0006 0.6465 0.5997 0.089 Uiso 1 1 d R . .
O21 O -0.1488(9) 0.5569(6) 0.6627(5) 0.079(4) Uani 1 1 d U . .
H21A H -0.1555 0.5223 0.6631 0.095 Uiso 1 1 d R A .
H21B H -0.2021 0.5698 0.6415 0.095 Uiso 1 1 d R . .
O22 O 0.2453(6) 0.7501(3) 0.7714(4) 0.0323(18) Uani 1 1 d . . .
O23 O 0.2073(6) 0.7144(4) 0.8986(4) 0.038(2) Uani 1 1 d . . .
O24 O 0.3463(8) 0.7982(4) 0.8799(5) 0.051(2) Uani 1 1 d . . .
O25 O 0.4077(6) 0.6969(4) 0.8448(4) 0.039(2) Uani 1 1 d . . .
O26 O 0.2266(5) 0.9068(3) 0.6399(3) 0.0206(15) Uani 1 1 d . . .
O27 O 0.2844(5) 0.8444(3) 0.5801(3) 0.0198(14) Uani 1 1 d . . .
O28 O 0.3021(6) 0.9249(3) 0.5485(3) 0.0286(17) Uani 1 1 d . . .
O29 O 0.0466(5) 0.7516(3) 0.7103(3) 0.0236(16) Uani 1 1 d . . .
H29A H 0.0415 0.7429 0.7536 0.028 Uiso 1 1 d R . .
H29B H 0.0612 0.7228 0.6956 0.028 Uiso 1 1 d R . .
O30 O 0.0289(5) 0.8556(3) 0.6479(3) 0.0232(16) Uani 1 1 d . . .
H30A H 0.0080 0.8876 0.6636 0.028 Uiso 1 1 d R . .
H30B H -0.0037 0.8572 0.6133 0.028 Uiso 1 1 d R . .
O31 O 0.1130(5) 0.7688(3) 0.5821(3) 0.0231(16) Uani 1 1 d . . .
H31A H 0.0523 0.7589 0.5877 0.028 Uiso 1 1 d R . .
H31B H 0.1191 0.7845 0.5464 0.028 Uiso 1 1 d R . .
O32 O 0.3100(5) 0.7404(3) 0.6375(3) 0.0251(16) Uani 1 1 d . . .
H32A H 0.3736 0.7365 0.6496 0.030 Uiso 1 1 d R . .
H32B H 0.3056 0.7174 0.6101 0.030 Uiso 1 1 d R . .
O33 O -0.2229(13) 0.4702(8) 0.6180(8) 0.113(5) Uani 1 1 d U . .
O34 O -0.1770(9) 0.4629(5) 0.4810(7) 0.086(4) Uani 1 1 d U . .
O35 O -0.3620(9) 0.5121(5) 0.5258(7) 0.080(4) Uani 1 1 d . . .
O36 O -0.3404(10) 0.4029(5) 0.5355(6) 0.075(3) Uani 1 1 d . . .
O37 O -0.0054(6) 0.9530(3) 0.7052(4) 0.039(2) Uani 1 1 d . . .
O38 O -0.1483(6) 0.8898(3) 0.7724(4) 0.040(2) Uani 1 1 d . . .
O39 O -0.1964(6) 0.9973(3) 0.7515(4) 0.0348(19) Uani 1 1 d . . .
O40 O -0.0259(7) 0.9681(4) 0.8363(4) 0.049(2) Uani 1 1 d . . .
O41 O -0.1534(6) 0.7827(3) 0.6750(4) 0.0313(18) Uani 1 1 d . . .
H41A H -0.0944 0.7683 0.6700 0.038 Uiso 1 1 d R . .
H41B H -0.2043 0.7766 0.6434 0.038 Uiso 1 1 d R . .
O42 O 0.3900(10) 0.5660(6) 0.6169(5) 0.084(4) Uani 1 1 d . . .
H42A H 0.3750 0.5780 0.6598 0.101 Uiso 1 1 d R . .
H42B H 0.4416 0.5384 0.6203 0.101 Uiso 1 1 d R . .
O43 O 0.2423(8) 0.6560(5) 0.5672(5) 0.068(3) Uani 1 1 d . . .
H43A H 0.1811 0.6421 0.5433 0.082 Uiso 1 1 d R . .
H43B H 0.2863 0.6271 0.5644 0.082 Uiso 1 1 d R . .
O44 O -0.0755(8) 0.7322(5) 0.5351(6) 0.078(3) Uani 1 1 d U . .
N1 N 0.1758(6) 0.5684(3) 0.8953(4) 0.0175(17) Uani 1 1 d . . .
N2 N 0.0399(6) 0.6178(3) 0.9274(4) 0.0167(17) Uani 1 1 d . . .
N3 N 0.1342(6) 0.6283(3) 1.0307(4) 0.0192(17) Uani 1 1 d . . .
N4 N 0.2632(6) 0.5739(3) 1.0006(4) 0.0173(17) Uani 1 1 d . . .
N5 N -0.0357(6) 0.7056(3) 0.9365(3) 0.0147(16) Uani 1 1 d . . .
N6 N -0.0044(6) 0.7899(3) 0.9171(4) 0.0178(17) Uani 1 1 d . . .
N7 N 0.0708(7) 0.8038(4) 1.0256(4) 0.0238(19) Uani 1 1 d . . .
N8 N 0.0629(6) 0.7168(4) 1.0390(4) 0.0220(19) Uani 1 1 d . . .
N9 N 0.0999(6) 0.8647(3) 0.8783(4) 0.0179(17) Uani 1 1 d . . .
N10 N 0.2356(6) 0.9097(3) 0.8361(4) 0.0183(17) Uani 1 1 d . . .
N11 N 0.3171(6) 0.9158(4) 0.9445(4) 0.0228(19) Uani 1 1 d . . .
N12 N 0.1732(6) 0.8781(4) 0.9867(4) 0.0211(18) Uani 1 1 d . . .
N13 N 0.4135(6) 0.8977(3) 0.7887(4) 0.0190(18) Uani 1 1 d . . .
N14 N 0.5348(6) 0.8366(3) 0.7648(4) 0.0150(16) Uani 1 1 d . . .
N15 N 0.6228(6) 0.8452(3) 0.8697(4) 0.0168(17) Uani 1 1 d . . .
N16 N 0.4944(6) 0.9009(4) 0.8972(4) 0.0209(18) Uani 1 1 d . . .
N17 N 0.6070(6) 0.7487(3) 0.7586(3) 0.0154(16) Uani 1 1 d . . .
N18 N 0.6065(6) 0.6608(3) 0.7679(4) 0.0183(17) Uani 1 1 d . . .
N19 N 0.6844(6) 0.6730(3) 0.8766(3) 0.0163(17) Uani 1 1 d . . .
N20 N 0.7029(6) 0.7585(3) 0.8612(3) 0.0188(18) Uani 1 1 d . . .
N21 N 0.5054(6) 0.5842(4) 0.8030(4) 0.0199(18) Uani 1 1 d . . .
N22 N 0.3543(6) 0.5584(4) 0.8506(4) 0.0196(18) Uani 1 1 d . . .
N23 N 0.4423(6) 0.5578(3) 0.9572(4) 0.0198(18) Uani 1 1 d . . .
N24 N 0.5795(6) 0.5982(4) 0.9113(4) 0.0200(18) Uani 1 1 d . . .
N25 N 0.2718(6) 0.8933(3) 0.5895(4) 0.0172(17) Uani 1 1 d . . .
C1 C 0.0982(7) 0.6019(4) 0.8764(4) 0.019(2) Uani 1 1 d . . .
C2 C 0.0781(7) 0.5928(4) 0.9869(4) 0.018(2) Uani 1 1 d . . .
H2 H 0.0202 0.5733 1.0081 0.022 Uiso 1 1 calc R . .
C3 C 0.1715(7) 0.5562(4) 0.9645(4) 0.019(2) Uani 1 1 d . . .
H3 H 0.1556 0.5191 0.9724 0.023 Uiso 1 1 calc R . .
C4 C 0.2418(8) 0.6149(4) 1.0413(4) 0.022(2) Uani 1 1 d . . .
C5 C -0.0552(7) 0.6510(4) 0.9234(5) 0.017(2) Uani 1 1 d . . .
H5A H -0.0868 0.6479 0.8807 0.021 Uiso 1 1 calc R . .
H5B H -0.1083 0.6382 0.9536 0.021 Uiso 1 1 calc R . .
C6 C 0.0810(8) 0.6674(5) 1.0694(4) 0.026(2) Uani 1 1 d . . .
H6A H 0.0115 0.6535 1.0827 0.031 Uiso 1 1 calc R . .
H6B H 0.1246 0.6731 1.1080 0.031 Uiso 1 1 calc R . .
C7 C -0.0197(7) 0.7416(4) 0.8891(5) 0.017(2) Uani 1 1 d . . .
C8 C -0.0213(7) 0.7882(4) 0.9866(4) 0.015(2) Uani 1 1 d . . .
H8 H -0.0865 0.8078 0.9983 0.019 Uiso 1 1 calc R . .
C9 C -0.0350(7) 0.7289(4) 1.0000(4) 0.0151(19) Uani 1 1 d . . .
H9 H -0.1019 0.7213 1.0231 0.018 Uiso 1 1 calc R . .
C10 C 0.1201(8) 0.7611(4) 1.0547(4) 0.024(2) Uani 1 1 d . . .
C11 C -0.0043(7) 0.8375(4) 0.8789(4) 0.018(2) Uani 1 1 d . . .
H11A H -0.0589 0.8612 0.8954 0.021 Uiso 1 1 calc R . .
H11B H -0.0249 0.8287 0.8351 0.021 Uiso 1 1 calc R . .
C12 C 0.1045(8) 0.8568(4) 1.0377(4) 0.022(2) Uani 1 1 d . . .
H12A H 0.1444 0.8581 1.0782 0.026 Uiso 1 1 calc R . .
H12B H 0.0407 0.8788 1.0419 0.026 Uiso 1 1 calc R . .
C13 C 0.1579(7) 0.8729(4) 0.8242(5) 0.020(2) Uani 1 1 d . . .
C14 C 0.2298(7) 0.9304(4) 0.9009(5) 0.018(2) Uani 1 1 d . . .
H14 H 0.2187 0.9685 0.9006 0.022 Uiso 1 1 calc R . .
C15 C 0.1305(7) 0.9015(4) 0.9293(4) 0.0156(19) Uani 1 1 d . . .
H15 H 0.0714 0.9260 0.9386 0.019 Uiso 1 1 calc R . .
C16 C 0.2809(8) 0.8878(4) 0.9961(5) 0.023(2) Uani 1 1 d . . .
C17 C 0.3113(7) 0.9262(4) 0.7880(4) 0.019(2) Uani 1 1 d . . .
H17A H 0.3265 0.9632 0.7941 0.023 Uiso 1 1 calc R . .
H17B H 0.2773 0.9221 0.7461 0.023 Uiso 1 1 calc R . .
C18 C 0.4294(8) 0.9338(4) 0.9396(5) 0.022(2) Uani 1 1 d . . .
H18A H 0.4626 0.9339 0.9821 0.026 Uiso 1 1 calc R . .
H18B H 0.4297 0.9696 0.9237 0.026 Uiso 1 1 calc R . .
C19 C 0.4315(7) 0.8544(4) 0.7527(4) 0.017(2) Uani 1 1 d . . .
C20 C 0.5942(7) 0.8711(4) 0.8090(4) 0.018(2) Uani 1 1 d . . .
H20 H 0.6568 0.8879 0.7889 0.022 Uiso 1 1 calc R . .
C21 C 0.5066(7) 0.9116(4) 0.8299(4) 0.017(2) Uani 1 1 d . . .
H21 H 0.5304 0.9478 0.8224 0.021 Uiso 1 1 calc R . .
C22 C 0.5631(7) 0.8635(4) 0.9205(5) 0.023(2) Uani 1 1 d . . .
C23 C 0.5873(8) 0.7976(4) 0.7264(4) 0.020(2) Uani 1 1 d . . .
H23A H 0.5428 0.7910 0.6885 0.024 Uiso 1 1 calc R . .
H23B H 0.6562 0.8116 0.7122 0.024 Uiso 1 1 calc R . .
C24 C 0.7192(7) 0.8130(4) 0.8764(4) 0.0158(19) Uani 1 1 d . . .
H24A H 0.7748 0.8270 0.8486 0.019 Uiso 1 1 calc R . .
H24B H 0.7460 0.8157 0.9203 0.019 Uiso 1 1 calc R . .
C25 C 0.5573(7) 0.7030(4) 0.7379(5) 0.022(2) Uani 1 1 d . . .
C26 C 0.6983(7) 0.6776(4) 0.8073(4) 0.018(2) Uani 1 1 d . . .
H26 H 0.7653 0.6604 0.7938 0.021 Uiso 1 1 calc R . .
C27 C 0.7042(7) 0.7373(4) 0.7962(4) 0.0154(19) Uani 1 1 d . . .
H27 H 0.7702 0.7474 0.7735 0.019 Uiso 1 1 calc R . .
C28 C 0.6946(7) 0.7212(4) 0.9068(4) 0.018(2) Uani 1 1 d . . .
C29 C 0.5751(8) 0.6089(4) 0.7556(4) 0.023(2) Uani 1 1 d . . .
H29C H 0.6403 0.5877 0.7517 0.028 Uiso 1 1 calc R . .
H29D H 0.5376 0.6080 0.7143 0.028 Uiso 1 1 calc R . .
C30 C 0.6849(7) 0.6239(4) 0.9110(4) 0.018(2) Uani 1 1 d . . .
H30C H 0.7082 0.6302 0.9550 0.021 Uiso 1 1 calc R . .
H30D H 0.7372 0.6005 0.8917 0.021 Uiso 1 1 calc R . .
C31 C 0.3956(7) 0.5814(4) 0.7970(5) 0.022(2) Uani 1 1 d . . .
C32 C 0.4385(7) 0.5374(4) 0.8929(5) 0.019(2) Uani 1 1 d . . .
H32 H 0.4391 0.4989 0.8925 0.023 Uiso 1 1 calc R . .
C33 C 0.5444(7) 0.5608(4) 0.8627(5) 0.021(2) Uani 1 1 d . . .
H33 H 0.5993 0.5337 0.8552 0.025 Uiso 1 1 calc R . .
C34 C 0.5238(7) 0.5925(4) 0.9677(4) 0.020(2) Uani 1 1 d . . .
C35 C 0.2440(8) 0.5389(4) 0.8514(5) 0.021(2) Uani 1 1 d . . .
H35A H 0.2447 0.5022 0.8641 0.025 Uiso 1 1 calc R . .
H35B H 0.2130 0.5410 0.8084 0.025 Uiso 1 1 calc R . .
C36 C 0.3639(7) 0.5439(4) 1.0056(5) 0.022(2) Uani 1 1 d . . .
H36A H 0.3962 0.5497 1.0477 0.027 Uiso 1 1 calc R . .
H36B H 0.3471 0.5068 1.0018 0.027 Uiso 1 1 calc R . .

loop_
_atom_site_aniso_label
_atom_site_aniso_U_11
_atom_site_aniso_U_22
_atom_site_aniso_U_33
_atom_site_aniso_U_23
_atom_site_aniso_U_13
_atom_site_aniso_U_12
U 0.02173(19) 0.0327(2) 0.01805(18) 0.00429(16) -0.00238(14) -0.00023(16)
Eu 0.0143(2) 0.0208(3) 0.0143(2) 0.00164(19) -0.00126(17) -0.00035(18)
Re1 0.0228(3) 0.0233(9) 0.0250(5) -0.0007(6) -0.0004(3) -0.0037(4)
Re2 0.01895(19) 0.0249(2) 0.0219(2) 0.00338(17) 0.00088(15) 0.00202(16)
Re3 0.0478(3) 0.0320(3) 0.0910(5) 0.0154(3) -0.0279(3) -0.0060(3)
Re4 0.0230(2) 0.0280(3) 0.0330(2) 0.00933(19) 0.00074(17) 0.00403(17)
O1 0.021(4) 0.046(5) 0.041(5) 0.012(4) 0.002(3) 0.007(4)
O2 0.040(4) 0.040(5) 0.037(4) -0.012(4) -0.013(4) 0.011(4)
O3 0.024(3) 0.019(4) 0.014(3) -0.005(3) -0.005(3) -0.003(3)
O4 0.021(3) 0.028(4) 0.025(4) -0.006(3) -0.008(3) 0.002(3)
O5 0.022(3) 0.027(4) 0.007(3) -0.002(3) -0.002(2) -0.005(3)
O6 0.027(4) 0.041(5) 0.028(4) -0.004(4) -0.016(3) 0.007(3)
O7 0.016(3) 0.024(4) 0.015(3) -0.006(3) 0.002(3) 0.001(3)
O8 0.026(4) 0.061(6) 0.022(4) 0.005(4) -0.007(3) -0.007(4)
O9 0.011(3) 0.028(4) 0.021(3) -0.003(3) -0.005(3) -0.004(3)
O10 0.029(4) 0.032(5) 0.015(3) 0.003(3) -0.002(3) -0.002(3)
O11 0.025(4) 0.026(4) 0.023(4) -0.001(3) -0.010(3) -0.001(3)
O12 0.025(3) 0.026(4) 0.016(3) 0.000(3) 0.001(3) 0.004(3)
O13 0.019(3) 0.047(5) 0.016(3) -0.001(3) -0.004(3) -0.003(3)
O14 0.018(3) 0.036(5) 0.018(3) -0.006(3) 0.000(3) -0.003(3)
O15 0.042(5) 0.061(7) 0.037(5) 0.013(4) -0.004(4) -0.026(4)
O16 0.055(5) 0.041(6) 0.045(5) -0.028(4) -0.016(4) 0.019(4)
O17 0.051(5) 0.041(6) 0.042(5) 0.003(4) -0.025(4) -0.017(4)
O18 0.039(5) 0.048(6) 0.038(5) 0.011(4) 0.013(4) 0.012(4)
O19 0.020(4) 0.031(5) 0.046(5) 0.009(4) 0.013(3) -0.003(3)
O20 0.047(5) 0.136(8) 0.039(5) 0.028(5) 0.005(4) 0.025(6)
O21 0.061(6) 0.106(8) 0.070(6) -0.026(6) -0.024(5) -0.022(6)
O22 0.032(4) 0.035(5) 0.029(4) 0.015(4) -0.004(3) 0.010(4)
O23 0.025(4) 0.056(6) 0.034(4) 0.016(4) 0.004(3) -0.008(4)
O24 0.062(6) 0.035(6) 0.055(6) -0.002(5) -0.007(5) -0.015(5)
O25 0.034(4) 0.056(6) 0.028(4) 0.006(4) 0.002(3) 0.017(4)
O26 0.023(3) 0.022(4) 0.017(3) -0.001(3) 0.003(3) 0.002(3)
O27 0.020(3) 0.022(4) 0.017(3) 0.000(3) 0.000(3) -0.002(3)
O28 0.038(4) 0.019(4) 0.029(4) 0.003(3) 0.002(3) -0.009(3)
O29 0.021(3) 0.028(4) 0.022(4) 0.001(3) 0.003(3) -0.008(3)
O30 0.019(3) 0.030(4) 0.021(3) 0.002(3) -0.011(3) 0.006(3)
O31 0.019(3) 0.035(5) 0.016(3) 0.006(3) -0.001(3) -0.008(3)
O32 0.024(4) 0.021(4) 0.030(4) -0.002(3) -0.009(3) 0.008(3)
O33 0.115(8) 0.125(9) 0.098(8) -0.007(8) -0.033(7) 0.005(8)
O34 0.051(5) 0.086(7) 0.121(8) 0.054(6) 0.023(5) -0.009(5)
O35 0.057(7) 0.069(9) 0.113(10) 0.040(8) -0.011(6) 0.012(6)
O36 0.090(8) 0.066(8) 0.070(8) 0.007(6) 0.023(6) -0.020(7)
O37 0.039(4) 0.026(5) 0.052(5) 0.010(4) 0.011(4) -0.001(4)
O38 0.029(4) 0.037(5) 0.054(5) 0.018(4) 0.006(4) -0.001(4)
O39 0.032(4) 0.025(4) 0.047(5) 0.005(4) -0.009(4) 0.005(3)
O40 0.040(5) 0.061(7) 0.046(5) 0.008(5) -0.011(4) -0.003(5)
O41 0.022(4) 0.040(5) 0.032(4) 0.000(4) -0.004(3) 0.000(3)
O42 0.099(9) 0.112(11) 0.041(6) -0.015(7) -0.016(6) 0.020(8)
O43 0.057(6) 0.086(9) 0.062(7) -0.042(6) -0.028(5) 0.018(6)
O44 0.047(5) 0.103(8) 0.083(6) -0.041(6) 0.008(5) -0.019(5)
N1 0.013(4) 0.021(5) 0.019(4) -0.003(3) 0.002(3) -0.002(3)
N2 0.020(4) 0.013(4) 0.018(4) -0.001(3) -0.002(3) 0.000(3)
N3 0.017(4) 0.024(5) 0.017(4) -0.003(3) -0.002(3) 0.002(3)
N4 0.015(4) 0.021(5) 0.016(4) 0.000(3) -0.002(3) 0.004(3)
N5 0.014(4) 0.017(4) 0.013(4) 0.000(3) 0.002(3) 0.004(3)
N6 0.019(4) 0.017(4) 0.017(4) 0.003(3) -0.001(3) 0.004(3)
N7 0.026(4) 0.033(5) 0.013(4) 0.003(4) -0.007(3) -0.003(4)
N8 0.019(4) 0.027(5) 0.020(4) -0.001(4) -0.009(3) 0.009(4)
N9 0.015(4) 0.020(5) 0.018(4) 0.003(3) -0.003(3) -0.001(3)
N10 0.016(4) 0.024(5) 0.014(4) -0.006(3) 0.000(3) -0.002(3)
N11 0.013(4) 0.033(5) 0.022(4) -0.003(4) -0.007(3) -0.006(4)
N12 0.017(4) 0.027(5) 0.020(4) -0.004(4) 0.001(3) -0.001(4)
N13 0.009(3) 0.028(5) 0.020(4) 0.000(4) -0.005(3) 0.000(3)
N14 0.014(4) 0.015(4) 0.016(4) 0.001(3) -0.003(3) -0.001(3)
N15 0.016(4) 0.020(5) 0.015(4) 0.002(3) -0.005(3) 0.004(3)
N16 0.014(4) 0.029(5) 0.020(4) -0.002(4) 0.000(3) -0.001(3)
N17 0.013(4) 0.020(4) 0.013(4) 0.000(3) 0.000(3) 0.005(3)
N18 0.016(4) 0.025(5) 0.013(4) 0.003(3) -0.006(3) 0.004(3)
N19 0.018(4) 0.022(5) 0.009(4) 0.003(3) -0.002(3) 0.000(3)
N20 0.019(4) 0.027(5) 0.010(4) 0.002(3) 0.001(3) 0.002(3)
N21 0.017(4) 0.029(5) 0.014(4) -0.002(3) -0.004(3) 0.006(3)
N22 0.011(4) 0.029(5) 0.019(4) -0.001(4) -0.004(3) -0.001(3)
N23 0.017(4) 0.023(5) 0.020(4) -0.004(4) 0.003(3) -0.002(3)
N24 0.017(4) 0.027(5) 0.016(4) -0.004(4) -0.002(3) -0.001(3)
N25 0.015(4) 0.020(5) 0.017(4) 0.002(3) 0.000(3) -0.002(3)
C1 0.016(4) 0.021(5) 0.019(5) -0.004(4) -0.001(4) -0.005(4)
C2 0.013(4) 0.026(6) 0.015(4) 0.008(4) -0.001(3) 0.000(4)
C3 0.018(5) 0.020(5) 0.020(5) 0.005(4) -0.001(4) -0.004(4)
C4 0.023(5) 0.027(6) 0.015(5) 0.004(4) 0.001(4) -0.002(4)
C5 0.009(4) 0.020(5) 0.022(5) 0.002(4) -0.005(3) -0.002(4)
C6 0.027(5) 0.037(7) 0.013(5) -0.004(4) -0.002(4) 0.008(5)
C7 0.006(4) 0.018(5) 0.026(5) 0.003(4) 0.000(3) 0.001(4)
C8 0.009(4) 0.030(6) 0.008(4) 0.001(4) 0.000(3) 0.000(4)
C9 0.015(4) 0.017(5) 0.013(4) 0.001(4) 0.003(3) 0.004(4)
C10 0.025(5) 0.033(6) 0.014(5) -0.008(4) 0.004(4) 0.002(4)
C11 0.012(4) 0.020(5) 0.021(5) -0.004(4) -0.003(4) -0.003(4)
C12 0.025(5) 0.027(6) 0.013(4) -0.003(4) 0.001(4) 0.000(4)
C13 0.015(4) 0.022(6) 0.023(5) 0.003(4) 0.001(4) 0.009(4)
C14 0.017(4) 0.013(5) 0.025(5) -0.003(4) -0.001(4) 0.000(4)
C15 0.016(4) 0.020(5) 0.010(4) -0.009(4) 0.002(3) 0.000(4)
C16 0.020(5) 0.031(6) 0.019(5) -0.010(4) -0.003(4) -0.002(4)
C17 0.018(4) 0.022(6) 0.017(5) 0.001(4) 0.000(4) 0.000(4)
C18 0.021(5) 0.019(5) 0.024(5) -0.004(4) -0.001(4) -0.003(4)
C19 0.012(4) 0.022(5) 0.019(5) 0.007(4) 0.003(4) 0.002(4)
C20 0.012(4) 0.022(6) 0.021(5) 0.005(4) -0.002(4) 0.002(4)
C21 0.019(5) 0.016(5) 0.017(5) 0.002(4) -0.006(4) -0.004(4)
C22 0.013(4) 0.028(6) 0.027(5) -0.005(5) -0.003(4) -0.006(4)
C23 0.022(5) 0.031(6) 0.008(4) 0.002(4) -0.001(4) -0.001(4)
C24 0.012(4) 0.023(5) 0.013(4) -0.002(4) -0.003(3) 0.003(4)
C25 0.013(4) 0.029(6) 0.023(5) 0.003(4) 0.005(4) -0.004(4)
C26 0.012(4) 0.030(6) 0.010(4) -0.005(4) 0.001(3) 0.003(4)
C27 0.012(4) 0.024(6) 0.010(4) -0.003(4) 0.001(3) -0.004(4)
C28 0.013(4) 0.025(6) 0.016(5) -0.004(4) -0.004(3) 0.005(4)
C29 0.026(5) 0.032(6) 0.012(4) 0.003(4) 0.000(4) -0.001(4)
C30 0.016(4) 0.023(6) 0.014(4) 0.004(4) -0.003(4) 0.000(4)
C31 0.013(4) 0.030(6) 0.022(5) -0.004(4) 0.002(4) 0.004(4)
C32 0.016(4) 0.020(5) 0.022(5) -0.005(4) -0.003(4) 0.006(4)
C33 0.015(4) 0.024(6) 0.023(5) -0.004(4) 0.005(4) -0.001(4)
C34 0.015(4) 0.027(6) 0.016(5) 0.004(4) -0.003(4) 0.004(4)
C35 0.025(5) 0.018(5) 0.019(5) -0.007(4) 0.001(4) 0.001(4)
C36 0.020(5) 0.029(6) 0.018(5) 0.010(4) -0.004(4) 0.003(4)

loop_
_atom_type_symbol
_atom_type_description
_atom_type_scat_dispersion_real
_atom_type_scat_dispersion_imag
_atom_type_scat_source
C C 0.0033 0.0016 'International Tables Vol C Tables 4.2.6.8 and 6.1.1.4'
H H 0.0000 0.0000 'International Tables Vol C Tables 4.2.6.8 and 6.1.1.4'
N N 0.0061 0.0033 'International Tables Vol C Tables 4.2.6.8 and 6.1.1.4'
O O 0.0106 0.0060 'International Tables Vol C Tables 4.2.6.8 and 6.1.1.4'
Eu Eu -0.1578 3.6682 'International Tables Vol C Tables 4.2.6.8 and 6.1.1.4'
Re Re -1.0185 7.2310 'International Tables Vol C Tables 4.2.6.8 and 6.1.1.4'
U U -9.6767 9.6646 'International Tables Vol C Tables 4.2.6.8 and 6.1.1.4'

loop_
_geom_angle_atom_site_label_1
_geom_angle_atom_site_label_2
_geom_angle_atom_site_label_3
_geom_angle
_geom_angle_site_symmetry_1
_geom_angle_site_symmetry_3
_geom_angle_publ_flag
O1 U O2 178.5(4) . . ?
O1 U O3 91.3(3) . . ?
O2 U O3 90.2(3) . . ?
O1 U O20 90.6(4) . . ?
O2 U O20 88.5(4) . . ?
O3 U O20 140.6(3) . . ?
O1 U O15 91.0(4) . . ?
O2 U O15 89.2(4) . . ?
O3 U O15 72.8(3) . . ?
O20 U O15 146.4(4) . . ?
O1 U O21 85.0(4) . . ?
O2 U O21 93.6(4) . . ?
O3 U O21 146.8(3) . . ?
O20 U O21 72.5(4) . . ?
O15 U O21 74.2(4) . . ?
O1 U O19 95.4(3) . . ?
O2 U O19 85.4(3) . . ?
O3 U O19 69.1(2) . . ?
O20 U O19 71.6(4) . . ?
O15 U O19 141.5(3) . . ?
O21 U O19 144.1(4) . . ?
O32 Eu O7 144.4(2) . . ?
O32 Eu O9 76.8(2) . . ?
O7 Eu O9 82.4(2) . . ?
O32 Eu O29 98.2(3) . . ?
O7 Eu O29 80.1(2) . . ?
O9 Eu O29 140.7(2) . . ?
O32 Eu O31 70.6(2) . . ?
O7 Eu O31 139.2(2) . . ?
O9 Eu O31 137.2(2) . . ?
O29 Eu O31 72.3(2) . . ?
O32 Eu O30 140.6(2) . . ?
O7 Eu O30 73.9(2) . . ?
O9 Eu O30 132.1(2) . . ?
O29 Eu O30 75.2(2) . . ?
O31 Eu O30 70.5(2) . . ?
O32 Eu O22 73.4(2) . . ?
O7 Eu O22 73.1(2) . . ?
O9 Eu O22 73.3(2) . . ?
O29 Eu O22 68.0(2) . . ?
O31 Eu O22 120.6(3) . . ?
O30 Eu O22 133.8(2) . . ?
O32 Eu O27 73.0(2) . . ?
O7 Eu O27 128.0(2) . . ?
O9 Eu O27 73.9(2) . . ?
O29 Eu O27 142.7(2) . . ?
O31 Eu O27 70.7(2) . . ?
O30 Eu O27 88.8(2) . . ?
O22 Eu O27 137.3(2) . . ?
O32 Eu O26 118.2(2) . . ?
O7 Eu O26 80.3(2) . . ?
O9 Eu O26 70.5(2) . . ?
O29 Eu O26 139.1(2) . . ?
O31 Eu O26 101.5(2) . . ?
O30 Eu O26 64.9(2) . . ?
O22 Eu O26 137.3(2) . . ?
O27 Eu O26 48.4(2) . . ?
O18 Re1 O16 110.5(5) . . ?
O18 Re1 O17 106.1(5) . . ?
O16 Re1 O17 107.4(5) . . ?
O18 Re1 O15 109.2(4) . . ?
O16 Re1 O15 114.2(5) . . ?
O17 Re1 O15 109.1(4) . . ?
O23 Re2 O25 108.9(4) . . ?
O23 Re2 O24 108.5(5) . . ?
O25 Re2 O24 109.6(5) . . ?
O23 Re2 O22 110.3(4) . . ?
O25 Re2 O22 110.2(4) . . ?
O24 Re2 O22 109.4(4) . . ?
O35 Re3 O34 110.5(6) . . ?
O35 Re3 O36 110.7(6) . . ?
O34 Re3 O36 108.5(6) . . ?
O35 Re3 O33 106.4(8) . . ?
O34 Re3 O33 114.1(7) . . ?
O36 Re3 O33 106.6(7) . . ?
O40 Re4 O37 108.3(4) . . ?
O40 Re4 O38 110.7(4) . . ?
O37 Re4 O38 108.0(4) . . ?
O40 Re4 O39 110.6(4) . . ?
O37 Re4 O39 108.7(4) . . ?
O38 Re4 O39 110.5(4) . . ?
C1 O3 U 148.5(6) . . ?
C13 O7 Eu 152.3(6) . . ?
C19 O9 Eu 152.4(6) . . ?
Re1 O15 U 147.6(5) . . ?
U O19 H19A 111.9 . . ?
U O19 H19B 137.2 . . ?
H19A O19 H19B 94.1 . . ?
U O20 H20A 103.1 . . ?
U O20 H20B 108.5 . . ?
H20A O20 H20B 110.5 . . ?
U O21 H21A 119.2 . . ?
U O21 H21B 132.1 . . ?
H21A O21 H21B 108.6 . . ?
N25 O26 Eu 93.4(5) . . ?
N25 O27 Eu 101.0(5) . . ?
Eu O29 H29A 118.3 . . ?
Eu O29 H29B 104.5 . . ?
H29A O29 H29B 99.7 . . ?
Eu O30 H30A 126.6 . . ?
Eu O30 H30B 129.9 . . ?
H30A O30 H30B 97.7 . . ?
Eu O31 H31A 112.3 . . ?
Eu O31 H31B 119.6 . . ?
H31A O31 H31B 111.9 . . ?
Eu O32 H32A 123.7 . . ?
Eu O32 H32B 136.0 . . ?
H32A O32 H32B 100.3 . . ?
H41A O41 H41B 115.5 . . ?
H42A O42 H42B 107.5 . . ?
H43A O43 H43B 97.5 . . ?
C1 N1 C35 124.1(8) . . ?
C1 N1 C3 112.8(8) . . ?
C35 N1 C3 122.1(8) . . ?
C1 N2 C5 124.6(8) . . ?
C1 N2 C2 111.5(8) . . ?
C5 N2 C2 123.6(8) . . ?
C4 N3 C6 121.5(8) . . ?
C4 N3 C2 113.1(8) . . ?
C6 N3 C2 124.3(8) . . ?
C4 N4 C3 114.2(8) . . ?
C4 N4 C36 121.6(8) . . ?
C3 N4 C36 122.7(8) . . ?
C7 N5 C5 122.6(8) . . ?
C7 N5 C9 112.8(8) . . ?
C5 N5 C9 124.6(8) . . ?
C7 N6 C11 121.1(8) . . ?
C7 N6 C8 111.9(8) . . ?
C11 N6 C8 124.6(8) . . ?
C10 N7 C12 122.7(8) . . ?
C10 N7 C8 111.6(9) . . ?
C12 N7 C8 125.6(8) . . ?
C10 N8 C6 123.0(8) . . ?
C10 N8 C9 112.0(8) . . ?
C6 N8 C9 123.3(8) . . ?
C13 N9 C11 123.5(8) . . ?
C13 N9 C15 111.8(8) . . ?
C11 N9 C15 121.1(7) . . ?
C13 N10 C17 122.3(8) . . ?
C13 N10 C14 112.2(8) . . ?
C17 N10 C14 125.5(8) . . ?
C16 N11 C14 112.2(8) . . ?
C16 N11 C18 122.4(8) . . ?
C14 N11 C18 124.9(8) . . ?
C16 N12 C15 113.1(8) . . ?
C16 N12 C12 122.1(8) . . ?
C15 N12 C12 123.3(8) . . ?
C19 N13 C17 123.4(8) . . ?
C19 N13 C21 112.8(7) . . ?
C17 N13 C21 123.8(8) . . ?
C19 N14 C23 123.4(8) . . ?
C19 N14 C20 111.8(8) . . ?
C23 N14 C20 122.8(7) . . ?
C22 N15 C24 124.2(8) . . ?
C22 N15 C20 112.7(8) . . ?
C24 N15 C20 121.8(7) . . ?
C22 N16 C21 114.0(8) . . ?
C22 N16 C18 121.9(8) . . ?
C21 N16 C18 123.1(8) . . ?
C25 N17 C23 121.1(8) . . ?
C25 N17 C27 111.0(8) . . ?
C23 N17 C27 124.0(8) . . ?
C25 N18 C29 122.3(8) . . ?
C25 N18 C26 111.1(8) . . ?
C29 N18 C26 126.4(8) . . ?
C28 N19 C30 122.9(7) . . ?
C28 N19 C26 111.5(8) . . ?
C30 N19 C26 124.1(8) . . ?
C28 N20 C24 122.5(8) . . ?
C28 N20 C27 113.3(8) . . ?
C24 N20 C27 123.9(8) . . ?
C31 N21 C33 112.1(8) . . ?
C31 N21 C29 123.6(8) . . ?
C33 N21 C29 124.3(8) . . ?
C31 N22 C35 121.2(8) . . ?
C31 N22 C32 112.5(7) . . ?
C35 N22 C32 122.0(8) . . ?
C34 N23 C32 113.7(8) . . ?
C34 N23 C36 123.1(8) . . ?
C32 N23 C36 123.2(8) . . ?
C34 N24 C33 112.3(8) . . ?
C34 N24 C30 120.4(8) . . ?
C33 N24 C30 123.4(8) . . ?
O28 N25 O26 123.2(9) . . ?
O28 N25 O27 119.6(8) . . ?
O26 N25 O27 117.2(8) . . ?
O28 N25 Eu 173.5(6) . . ?
O26 N25 Eu 62.5(5) . . ?
O27 N25 Eu 54.7(4) . . ?
O3 C1 N1 125.9(9) . . ?
O3 C1 N2 123.9(9) . . ?
N1 C1 N2 110.2(8) . . ?
N3 C2 N2 114.0(8) . . ?
N3 C2 C3 102.3(7) . . ?
N2 C2 C3 103.7(7) . . ?
N3 C2 H2 112.0 . . ?
N2 C2 H2 112.0 . . ?
C3 C2 H2 112.0 . . ?
N4 C3 N1 114.2(8) . . ?
N4 C3 C2 103.7(8) . . ?
N1 C3 C2 101.7(7) . . ?
N4 C3 H3 112.1 . . ?
N1 C3 H3 112.1 . . ?
C2 C3 H3 112.1 . . ?
O4 C4 N4 127.3(9) . . ?
O4 C4 N3 126.4(10) . . ?
N4 C4 N3 106.3(8) . . ?
N5 C5 N2 114.9(7) . . ?
N5 C5 H5A 108.5 . . ?
N2 C5 H5A 108.5 . . ?
N5 C5 H5B 108.5 . . ?
N2 C5 H5B 108.5 . . ?
H5A C5 H5B 107.5 . . ?
N8 C6 N3 115.4(8) . . ?
N8 C6 H6A 108.4 . . ?
N3 C6 H6A 108.4 . . ?
N8 C6 H6B 108.4 . . ?
N3 C6 H6B 108.4 . . ?
H6A C6 H6B 107.5 . . ?
O5 C7 N5 125.2(9) . . ?
O5 C7 N6 126.4(9) . . ?
N5 C7 N6 108.3(8) . . ?
N7 C8 N6 115.3(7) . . ?
N7 C8 C9 104.7(7) . . ?
N6 C8 C9 103.0(7) . . ?
N7 C8 H8 111.1 . . ?
N6 C8 H8 111.1 . . ?
C9 C8 H8 111.1 . . ?
N5 C9 N8 114.3(7) . . ?
N5 C9 C8 103.5(7) . . ?
N8 C9 C8 102.2(7) . . ?
N5 C9 H9 112.0 . . ?
N8 C9 H9 112.0 . . ?
C8 C9 H9 112.0 . . ?
O6 C10 N8 125.5(10) . . ?
O6 C10 N7 125.6(10) . . ?
N8 C10 N7 108.9(8) . . ?
N6 C11 N9 114.2(7) . . ?
N6 C11 H11A 108.7 . . ?
N9 C11 H11A 108.7 . . ?
N6 C11 H11B 108.7 . . ?
N9 C11 H11B 108.7 . . ?
H11A C11 H11B 107.6 . . ?
N7 C12 N12 112.8(8) . . ?
N7 C12 H12A 109.0 . . ?
N12 C12 H12A 109.0 . . ?
N7 C12 H12B 109.0 . . ?
N12 C12 H12B 109.0 . . ?
H12A C12 H12B 107.8 . . ?
O7 C13 N10 125.8(9) . . ?
O7 C13 N9 124.8(9) . . ?
N10 C13 N9 109.3(8) . . ?
N11 C14 N10 116.4(8) . . ?
N11 C14 C15 102.8(8) . . ?
N10 C14 C15 103.4(7) . . ?
N11 C14 H14 111.2 . . ?
N10 C14 H14 111.2 . . ?
C15 C14 H14 111.2 . . ?
N12 C15 N9 115.4(8) . . ?
N12 C15 C14 103.5(7) . . ?
N9 C15 C14 102.9(7) . . ?
N12 C15 H15 111.5 . . ?
N9 C15 H15 111.5 . . ?
C14 C15 H15 111.5 . . ?
O8 C16 N12 126.1(10) . . ?
O8 C16 N11 125.7(9) . . ?
N12 C16 N11 108.0(8) . . ?
N10 C17 N13 114.6(8) . . ?
N10 C17 H17A 108.6 . . ?
N13 C17 H17A 108.6 . . ?
N10 C17 H17B 108.6 . . ?
N13 C17 H17B 108.6 . . ?
H17A C17 H17B 107.6 . . ?
N11 C18 N16 112.8(8) . . ?
N11 C18 H18A 109.0 . . ?
N16 C18 H18A 109.0 . . ?
N11 C18 H18B 109.0 . . ?
N16 C18 H18B 109.0 . . ?
H18A C18 H18B 107.8 . . ?
O9 C19 N13 126.6(8) . . ?
O9 C19 N14 124.2(9) . . ?
N13 C19 N14 109.0(8) . . ?
N14 C20 N15 112.6(8) . . ?
N14 C20 C21 103.3(7) . . ?
N15 C20 C21 102.5(7) . . ?
N14 C20 H20 112.5 . . ?
N15 C20 H20 112.5 . . ?
C21 C20 H20 112.5 . . ?
N16 C21 N13 115.6(8) . . ?
N16 C21 C20 103.3(7) . . ?
N13 C21 C20 102.5(7) . . ?
N16 C21 H21 111.6 . . ?
N13 C21 H21 111.6 . . ?
C20 C21 H21 111.6 . . ?
O10 C22 N16 126.6(10) . . ?
O10 C22 N15 125.9(10) . . ?
N16 C22 N15 107.4(8) . . ?
N17 C23 N14 114.5(7) . . ?
N17 C23 H23A 108.6 . . ?
N14 C23 H23A 108.6 . . ?
N17 C23 H23B 108.6 . . ?
N14 C23 H23B 108.6 . . ?
H23A C23 H23B 107.6 . . ?
N20 C24 N15 114.5(7) . . ?
N20 C24 H24A 108.6 . . ?
N15 C24 H24A 108.6 . . ?
N20 C24 H24B 108.6 . . ?
N15 C24 H24B 108.6 . . ?
H24A C24 H24B 107.6 . . ?
O11 C25 N18 124.9(10) . . ?
O11 C25 N17 126.1(10) . . ?
N18 C25 N17 109.0(8) . . ?
N18 C26 N19 115.7(7) . . ?
N18 C26 C27 104.2(7) . . ?
N19 C26 C27 103.5(7) . . ?
N18 C26 H26 111.0 . . ?
N19 C26 H26 111.0 . . ?
C27 C26 H26 111.0 . . ?
N17 C27 N20 114.1(7) . . ?
N17 C27 C26 103.7(7) . . ?
N20 C27 C26 103.0(7) . . ?
N17 C27 H27 111.8 . . ?
N20 C27 H27 111.8 . . ?
C26 C27 H27 111.8 . . ?
O12 C28 N20 126.5(10) . . ?
O12 C28 N19 125.2(9) . . ?
N20 C28 N19 108.2(8) . . ?
N18 C29 N21 116.5(8) . . ?
N18 C29 H29C 108.2 . . ?
N21 C29 H29C 108.2 . . ?
N18 C29 H29D 108.2 . . ?
N21 C29 H29D 108.2 . . ?
H29C C29 H29D 107.3 . . ?
N19 C30 N24 113.2(7) . . ?
N19 C30 H30C 108.9 . . ?
N24 C30 H30C 108.9 . . ?
N19 C30 H30D 108.9 . . ?
N24 C30 H30D 108.9 . . ?
H30C C30 H30D 107.7 . . ?
O13 C31 N21 125.3(9) . . ?
O13 C31 N22 125.5(8) . . ?
N21 C31 N22 109.1(8) . . ?
N23 C32 N22 116.6(8) . . ?
N23 C32 C33 102.7(8) . . ?
N22 C32 C33 101.9(8) . . ?
N23 C32 H32 111.6 . . ?
N22 C32 H32 111.6 . . ?
C33 C32 H32 111.6 . . ?
N24 C33 N21 114.9(9) . . ?
N24 C33 C32 102.1(7) . . ?
N21 C33 C32 103.3(7) . . ?
N24 C33 H33 111.9 . . ?
N21 C33 H33 111.9 . . ?
C32 C33 H33 111.9 . . ?
O14 C34 N23 126.4(9) . . ?
O14 C34 N24 125.7(9) . . ?
N23 C34 N24 107.9(8) . . ?
N22 C35 N1 112.4(8) . . ?
N22 C35 H35A 109.1 . . ?
N1 C35 H35A 109.1 . . ?
N22 C35 H35B 109.1 . . ?
N1 C35 H35B 109.1 . . ?
H35A C35 H35B 107.9 . . ?
N23 C36 N4 113.4(8) . . ?
N23 C36 H36A 108.9 . . ?
N4 C36 H36A 108.9 . . ?
N23 C36 H36B 108.9 . . ?
N4 C36 H36B 108.9 . . ?
H36A C36 H36B 107.7 . . ?

loop_
_geom_bond_atom_site_label_1
_geom_bond_atom_site_label_2
_geom_bond_distance
_geom_bond_site_symmetry_2
_geom_bond_publ_flag
U O1 1.753(8) . ?
U O2 1.756(8) . ?
U O3 2.350(6) . ?
U O20 2.366(9) . ?
U O15 2.378(8) . ?
U O21 2.386(10) . ?
U O19 2.408(7) . ?
U Eu 5.9304(7) . ?
Eu O32 2.380(7) . ?
Eu O7 2.382(6) . ?
Eu O9 2.384(6) . ?
Eu O29 2.396(6) . ?
Eu O31 2.415(7) . ?
Eu O30 2.448(6) . ?
Eu O22 2.504(7) . ?
Eu O27 2.524(6) . ?
Eu O26 2.695(7) . ?
Re1 O18 1.682(8) . ?
Re1 O16 1.693(8) . ?
Re1 O17 1.693(8) . ?
Re1 O15 1.771(9) . ?
Re2 O23 1.696(7) . ?
Re2 O25 1.698(8) . ?
Re2 O24 1.711(9) . ?
Re2 O22 1.769(7) . ?
Re3 O35 1.675(11) . ?
Re3 O34 1.700(11) . ?
Re3 O36 1.727(12) . ?
Re3 O33 1.783(15) . ?
Re4 O40 1.709(9) . ?
Re4 O37 1.712(8) . ?
Re4 O38 1.721(9) . ?
Re4 O39 1.726(7) . ?
O3 C1 1.246(11) . ?
O4 C4 1.206(12) . ?
O5 C7 1.227(11) . ?
O6 C10 1.230(12) . ?
O7 C13 1.227(12) . ?
O8 C16 1.211(12) . ?
O9 C19 1.228(11) . ?
O10 C22 1.207(12) . ?
O11 C25 1.231(12) . ?
O12 C28 1.226(11) . ?
O13 C31 1.239(12) . ?
O14 C34 1.225(12) . ?
O19 H19A 0.9098 . ?
O19 H19B 0.9020 . ?
O20 H20A 0.8120 . ?
O20 H20B 0.9215 . ?
O21 H21A 0.8832 . ?
O21 H21B 0.8511 . ?
O26 N25 1.243(10) . ?
O27 N25 1.271(11) . ?
O28 N25 1.235(10) . ?
O29 H29A 0.9317 . ?
O29 H29B 0.8154 . ?
O30 H30A 0.9160 . ?
O30 H30B 0.8207 . ?
O31 H31A 0.7987 . ?
O31 H31B 0.8489 . ?
O32 H32A 0.8247 . ?
O32 H32B 0.8190 . ?
O41 H41A 0.8210 . ?
O41 H41B 0.9172 . ?
O42 H42A 0.9650 . ?
O42 H42B 0.9490 . ?
O43 H43A 0.9652 . ?
O43 H43B 0.9162 . ?
N1 C1 1.337(13) . ?
N1 C35 1.458(12) . ?
N1 C3 1.475(12) . ?
N2 C1 1.353(12) . ?
N2 C5 1.446(12) . ?
N2 C2 1.464(11) . ?
N3 C4 1.384(12) . ?
N3 C6 1.443(13) . ?
N3 C2 1.452(12) . ?
N4 C4 1.372(13) . ?
N4 C3 1.422(12) . ?
N4 C36 1.459(12) . ?
N5 C7 1.364(12) . ?
N5 C5 1.435(12) . ?
N5 C9 1.449(11) . ?
N6 C7 1.373(13) . ?
N6 C11 1.449(12) . ?
N6 C8 1.465(11) . ?
N7 C10 1.380(14) . ?
N7 C12 1.433(14) . ?
N7 C8 1.443(11) . ?
N8 C10 1.367(14) . ?
N8 C6 1.425(14) . ?
N8 C9 1.477(11) . ?
N9 C13 1.360(12) . ?
N9 C11 1.459(11) . ?
N9 C15 1.462(12) . ?
N10 C13 1.358(13) . ?
N10 C17 1.441(12) . ?
N10 C14 1.452(12) . ?
N11 C16 1.371(14) . ?
N11 C14 1.446(12) . ?
N11 C18 1.462(12) . ?
N12 C16 1.361(12) . ?
N12 C15 1.429(12) . ?
N12 C12 1.471(12) . ?
N13 C19 1.354(13) . ?
N13 C17 1.453(12) . ?
N13 C21 1.465(11) . ?
N14 C19 1.370(11) . ?
N14 C23 1.434(12) . ?
N14 C20 1.462(12) . ?
N15 C22 1.378(13) . ?
N15 C24 1.448(11) . ?
N15 C20 1.464(12) . ?
N16 C22 1.359(13) . ?
N16 C21 1.438(12) . ?
N16 C18 1.464(12) . ?
N17 C25 1.383(13) . ?
N17 C23 1.432(13) . ?
N17 C27 1.452(11) . ?
N18 C25 1.379(13) . ?
N18 C29 1.399(14) . ?
N18 C26 1.452(11) . ?
N19 C28 1.382(13) . ?
N19 C30 1.442(12) . ?
N19 C26 1.461(11) . ?
N20 C28 1.348(13) . ?
N20 C24 1.437(13) . ?
N20 C27 1.457(11) . ?
N21 C31 1.359(12) . ?
N21 C33 1.453(12) . ?
N21 C29 1.461(12) . ?
N22 C31 1.366(13) . ?
N22 C35 1.446(12) . ?
N22 C32 1.453(12) . ?
N23 C34 1.354(13) . ?
N23 C32 1.435(12) . ?
N23 C36 1.449(12) . ?
N24 C34 1.378(12) . ?
N24 C33 1.451(12) . ?
N24 C30 1.453(12) . ?
C2 C3 1.558(13) . ?
C2 H2 0.9800 . ?
C3 H3 0.9800 . ?
C5 H5A 0.9700 . ?
C5 H5B 0.9700 . ?
C6 H6A 0.9700 . ?
C6 H6B 0.9700 . ?
C8 C9 1.546(14) . ?
C8 H8 0.9800 . ?
C9 H9 0.9800 . ?
C11 H11A 0.9700 . ?
C11 H11B 0.9700 . ?
C12 H12A 0.9700 . ?
C12 H12B 0.9700 . ?
C14 C15 1.552(13) . ?
C14 H14 0.9800 . ?
C15 H15 0.9800 . ?
C17 H17A 0.9700 . ?
C17 H17B 0.9700 . ?
C18 H18A 0.9700 . ?
C18 H18B 0.9700 . ?
C20 C21 1.557(13) . ?
C20 H20 0.9800 . ?
C21 H21 0.9800 . ?
C23 H23A 0.9700 . ?
C23 H23B 0.9700 . ?
C24 H24A 0.9700 . ?
C24 H24B 0.9700 . ?
C26 C27 1.539(14) . ?
C26 H26 0.9800 . ?
C27 H27 0.9800 . ?
C29 H29C 0.9700 . ?
C29 H29D 0.9700 . ?
C30 H30C 0.9700 . ?
C30 H30D 0.9700 . ?
C32 C33 1.574(13) . ?
C32 H32 0.9800 . ?
C33 H33 0.9800 . ?
C35 H35A 0.9700 . ?
C35 H35B 0.9700 . ?
C36 H36A 0.9700 . ?
C36 H36B 0.9700 . ?

loop_
_geom_hbond_atom_site_label_D
_geom_hbond_atom_site_label_H
_geom_hbond_atom_site_label_A
_geom_hbond_distance_DH
_geom_hbond_distance_HA
_geom_hbond_distance_DA
_geom_hbond_angle_DHA
_geom_hbond_site_symmetry_A
O19 H19A O13 0.91 1.78 2.692(10) 175.5 .
O19 H19B O22 0.90 2.23 3.113(12) 165.9 .
O20 H20A O8 0.81 2.25 2.706(12) 115.9 4_575
O21 H21A O33 0.88 1.82 2.56(2) 139.6 .
O29 H29A O5 0.93 1.83 2.718(9) 157.7 .
O29 H29B O19 0.82 2.32 3.035(11) 146.4 .
O30 H30A O37 0.92 1.88 2.786(11) 167.5 .
O30 H30B O14 0.82 2.20 2.809(9) 131.6 4_575
O31 H31A O44 0.80 2.02 2.675(12) 138.5 .
O31 H31B O12 0.85 2.01 2.682(9) 135.9 4_575
O32 H32A O11 0.82 1.92 2.670(9) 151.4 .
O32 H32B O43 0.82 1.96 2.724(12) 155.6 .
O41 H41A O29 0.82 1.97 2.680(10) 145.1 .
O41 H41B O6 0.92 1.89 2.758(10) 157.4 4_575
O42 H42A O13 0.96 1.96 2.923(13) 174.5 .
O43 H43A O10 0.97 1.93 2.803(11) 149.5 4_575
